data_7224669
loop_
_publ_author_name
'Yang, Jindou'
'Wang, Xian'
'Zhang, Wei-Qiang'
'Zhang, Guofang'
'Gao, Ziwei'

_publ_section_title
;
 Formation of A Robust Ru4O4 Skeleton with Two Ru2(CO)4 Units in
 Criss-Cross Configuration
;
_journal_name_full 'RSC Adv.'
_journal_paper_doi 10.1039/C6RA02558G
_journal_year 2016
_chemical_formula_sum 'C14 H12 O13 Ru2'
_chemical_formula_weight 590.38
_chemical_name_systematic
; 
 ? 
;
_space_group_IT_number 92
_symmetry_cell_setting tetragonal
_symmetry_space_group_name_Hall 'P 4abw 2nw'
_symmetry_space_group_name_H-M 'P 41 21 2'
_atom_sites_solution_hydrogens geom
_atom_sites_solution_primary direct
_atom_sites_solution_secondary difmap
_audit_creation_method SHELXL-97
_audit_update_record
;
2015-05-28 deposited with the CCDC.
2016-03-21 downloaded from the CCDC.
;
_cell_angle_alpha 90.00
_cell_angle_beta 90.00
_cell_angle_gamma 90.00
_cell_formula_units_Z 8
_cell_length_a 11.3011(2)
_cell_length_b 11.3011(2)
_cell_length_c 30.7585(11)
_cell_measurement_temperature 296(2)
_cell_volume 3928.32(17)
_computing_structure_refinement 'SHELXL-97 (Sheldrick, 1997)'
_computing_structure_solution 'SHELXS-97 (Sheldrick, 1990)'
_diffrn_ambient_temperature 296(2)
_diffrn_measured_fraction_theta_full 0.997
_diffrn_measured_fraction_theta_max 0.997
_diffrn_measurement_device_type 'Xcalibur, Eos, Gemini'
_diffrn_radiation_monochromator graphite
_diffrn_radiation_source 'fine-focus sealed tube'
_diffrn_radiation_type MoK\a
_diffrn_radiation_wavelength 0.71073
_diffrn_reflns_av_R_equivalents 0.0514
_diffrn_reflns_av_sigmaI/netI 0.0365
_diffrn_reflns_limit_h_max 13
_diffrn_reflns_limit_h_min -13
_diffrn_reflns_limit_k_max 13
_diffrn_reflns_limit_k_min -13
_diffrn_reflns_limit_l_max 37
_diffrn_reflns_limit_l_min -37
_diffrn_reflns_number 19804
_diffrn_reflns_theta_full 26.00
_diffrn_reflns_theta_max 26.00
_diffrn_reflns_theta_min 3.20
_exptl_absorpt_coefficient_mu 1.603
_exptl_absorpt_correction_T_max 0.8434
_exptl_absorpt_correction_T_min 0.7835
_exptl_absorpt_correction_type multi-scan
_exptl_absorpt_process_details sadabs
_exptl_crystal_colour colorless
_exptl_crystal_density_diffrn 1.996
_exptl_crystal_density_method 'not measured'
_exptl_crystal_description block
_exptl_crystal_F_000 2304
_exptl_crystal_size_max 0.16
_exptl_crystal_size_mid 0.13
_exptl_crystal_size_min 0.11
_refine_diff_density_max 0.657
_refine_diff_density_min -0.818
_refine_diff_density_rms 0.119
_refine_ls_abs_structure_details 'Flack H D (1983), Acta Cryst. A39, 876-881'
_refine_ls_abs_structure_Flack 0.00(7)
_refine_ls_extinction_method none
_refine_ls_goodness_of_fit_ref 1.165
_refine_ls_hydrogen_treatment constr
_refine_ls_matrix_type full
_refine_ls_number_parameters 262
_refine_ls_number_reflns 3842
_refine_ls_number_restraints 0
_refine_ls_restrained_S_all 1.165
_refine_ls_R_factor_all 0.0500
_refine_ls_R_factor_gt 0.0445
_refine_ls_shift/su_max 0.000
_refine_ls_shift/su_mean 0.000
_refine_ls_structure_factor_coef Fsqd
_refine_ls_weighting_details 'calc w=1/[\s^2^(Fo^2^)+(0.0104P)^2^+22.0656P] where P=(Fo^2^+2Fc^2^)/3'
_refine_ls_weighting_scheme calc
_refine_ls_wR_factor_gt 0.0862
_refine_ls_wR_factor_ref 0.0889
_reflns_number_gt 3577
_reflns_number_total 3842
_reflns_threshold_expression >2sigma(I)
_cod_data_source_file c6ra02558g2.cif
_cod_data_source_block 11547
_cod_original_sg_symbol_H-M P4(1)2(1)2
_cod_database_code 7224669
_audit_block_doi 10.5517/cc1j3ngr

loop_
_symmetry_equiv_pos_as_xyz
'x, y, z'
'-x, -y, z+1/2'
'-y+1/2, x+1/2, z+1/4'
'y+1/2, -x+1/2, z+3/4'
'-x+1/2, y+1/2, -z+1/4'
'x+1/2, -y+1/2, -z+3/4'
'y, x, -z'
'-y, -x, -z+1/2'

loop_
_atom_site_label
_atom_site_type_symbol
_atom_site_fract_x
_atom_site_fract_y
_atom_site_fract_z
_atom_site_U_iso_or_equiv
_atom_site_adp_type
_atom_site_occupancy
_atom_site_symmetry_multiplicity
_atom_site_calc_flag
_atom_site_refinement_flags
Ru1 Ru 0.38687(5) 0.33402(5) 0.085867(18) 0.02482(13) Uani 1 1 d .
Ru2 Ru 0.44262(5) 0.15556(6) 0.136695(18) 0.02620(14) Uani 1 1 d .
O1W O 0.2960(5) 0.4508(5) 0.03560(16) 0.0330(12) Uani 1 1 d .
H1W1 H 0.2674 0.4190 0.0129 0.050 Uiso 1 1 d R
H1W2 H 0.2401 0.4870 0.0484 0.050 Uiso 1 1 d R
O1 O 0.2125(4) 0.3010(4) 0.10874(16) 0.0276(11) Uani 1 1 d .
O2 O 0.2695(4) 0.1775(4) 0.16217(16) 0.0302(12) Uani 1 1 d .
O2W O 0.4284(5) -0.0102(5) 0.17593(16) 0.0369(13) Uani 1 1 d .
H2W1 H 0.4071 -0.0661 0.1591 0.055 Uiso 1 1 d R
H2W2 H 0.4914 -0.0312 0.1889 0.055 Uiso 1 1 d R
O3 O -0.0098(5) 0.3031(5) 0.1373(2) 0.0477(15) Uani 1 1 d .
O3W O 0.6328(9) 0.0039(8) 0.2232(4) 0.130(4) Uani 1 1 d .
H3W1 H 0.6391 -0.0558 0.2399 0.195 Uiso 1 1 d R
H3W2 H 0.6901 0.0046 0.2053 0.195 Uiso 1 1 d R
O4 O 0.6327(6) 0.3805(7) 0.0568(3) 0.078(2) Uani 1 1 d .
O5 O 0.4308(6) 0.5114(6) 0.15485(19) 0.0548(17) Uani 1 1 d .
O6 O 0.3461(5) 0.1993(4) 0.03927(16) 0.0312(12) Uani 1 1 d .
O7 O 0.3538(5) 0.0541(4) 0.08894(15) 0.0309(11) Uani 1 1 d .
O8 O 0.2650(6) -0.1017(5) 0.03271(17) 0.0412(14) Uani 1 1 d .
O9 O 0.6736(6) 0.1077(7) 0.0945(3) 0.085(3) Uani 1 1 d .
O10 O 0.5784(8) 0.2971(7) 0.2020(3) 0.083(3) Uani 1 1 d .
C1 C 0.1935(6) 0.2402(7) 0.1423(2) 0.0258(16) Uani 1 1 d .
C2 C 0.0704(7) 0.2345(6) 0.1587(2) 0.0272(15) Uani 1 1 d .
C3 C 0.0163(8) 0.1736(8) 0.1906(3) 0.041(2) Uani 1 1 d .
H3 H 0.0515 0.1203 0.2097 0.050 Uiso 1 1 calc R
C4 C -0.1043(9) 0.2064(9) 0.1895(4) 0.060(3) Uani 1 1 d .
H4 H -0.1640 0.1792 0.2078 0.072 Uiso 1 1 calc R
C5 C -0.1154(9) 0.2844(10) 0.1570(4) 0.061(3) Uani 1 1 d .
H5 H -0.1859 0.3209 0.1490 0.074 Uiso 1 1 calc R
C6 C 0.5377(8) 0.3610(7) 0.0665(3) 0.039(2) Uani 1 1 d .
C7 C 0.4136(7) 0.4442(8) 0.1282(3) 0.0373(19) Uani 1 1 d .
C8 C 0.3294(7) 0.0933(6) 0.0519(2) 0.0264(15) Uani 1 1 d .
C9 C 0.2759(7) 0.0135(6) 0.0203(2) 0.0262(15) Uani 1 1 d .
C10 C 0.2318(7) 0.0278(7) -0.0198(2) 0.0318(17) Uani 1 1 d .
H10 H 0.2286 0.0984 -0.0353 0.038 Uiso 1 1 calc R
C11 C 0.1904(8) -0.0851(8) -0.0344(2) 0.044(2) Uani 1 1 d .
H11 H 0.1559 -0.1033 -0.0610 0.053 Uiso 1 1 calc R
C12 C 0.2126(8) -0.1599(8) -0.0007(3) 0.044(2) Uani 1 1 d .
H12 H 0.1943 -0.2401 -0.0005 0.053 Uiso 1 1 calc R
C13 C 0.5841(8) 0.1285(8) 0.1111(4) 0.053(2) Uani 1 1 d .
C14 C 0.5225(8) 0.2436(8) 0.1778(3) 0.044(2) Uani 1 1 d .

loop_
_atom_site_aniso_label
_atom_site_aniso_U_11
_atom_site_aniso_U_22
_atom_site_aniso_U_33
_atom_site_aniso_U_23
_atom_site_aniso_U_13
_atom_site_aniso_U_12
Ru1 0.0275(3) 0.0220(3) 0.0250(2) -0.0015(2) 0.0017(2) -0.0034(2)
Ru2 0.0258(3) 0.0270(3) 0.0258(3) -0.0011(3) -0.0023(2) -0.0005(2)
O1W 0.043(3) 0.033(3) 0.023(2) 0.000(2) -0.001(2) 0.004(2)
O1 0.028(3) 0.030(3) 0.025(2) 0.001(2) -0.001(2) -0.001(2)
O2 0.041(3) 0.027(3) 0.022(2) 0.001(2) 0.002(2) 0.003(2)
O2W 0.044(3) 0.028(3) 0.039(3) 0.005(2) -0.009(3) 0.000(2)
O3 0.031(3) 0.059(4) 0.053(3) 0.016(3) 0.002(3) 0.000(3)
O3W 0.113(9) 0.104(8) 0.174(10) 0.060(7) -0.072(8) -0.029(6)
O4 0.036(4) 0.093(6) 0.105(6) -0.004(5) 0.026(4) -0.016(4)
O5 0.073(5) 0.047(4) 0.044(4) -0.012(3) -0.014(3) -0.009(3)
O6 0.041(3) 0.023(3) 0.030(3) 0.001(2) 0.002(2) -0.002(2)
O7 0.042(3) 0.024(3) 0.027(2) -0.001(2) -0.003(2) 0.001(2)
O8 0.062(4) 0.030(3) 0.032(3) -0.001(2) -0.005(3) -0.004(3)
O9 0.045(4) 0.090(6) 0.120(7) -0.005(5) 0.043(5) 0.007(4)
O10 0.084(6) 0.074(6) 0.091(6) -0.039(5) -0.046(5) -0.006(4)
C1 0.029(4) 0.032(4) 0.017(3) -0.010(3) -0.001(3) 0.001(3)
C2 0.032(4) 0.020(4) 0.029(4) 0.001(3) -0.004(3) 0.000(3)
C3 0.046(5) 0.039(5) 0.039(4) -0.004(4) 0.010(4) -0.001(4)
C4 0.038(5) 0.067(7) 0.075(7) 0.005(6) 0.018(5) -0.015(5)
C5 0.026(5) 0.073(7) 0.085(8) 0.014(6) 0.012(5) -0.001(5)
C6 0.048(5) 0.029(5) 0.039(4) 0.001(3) 0.013(4) -0.006(4)
C7 0.039(5) 0.037(5) 0.036(4) 0.001(4) 0.000(3) -0.006(4)
C8 0.026(4) 0.027(4) 0.026(3) -0.001(3) 0.003(3) 0.003(3)
C9 0.033(4) 0.020(4) 0.026(3) -0.007(3) 0.002(3) 0.002(3)
C10 0.046(5) 0.026(4) 0.023(4) -0.002(3) 0.000(3) -0.002(3)
C11 0.063(6) 0.043(5) 0.026(4) -0.011(4) -0.016(4) -0.001(4)
C12 0.065(6) 0.024(4) 0.044(4) -0.003(4) -0.011(4) -0.011(4)
C13 0.043(6) 0.039(5) 0.076(6) -0.004(5) -0.004(5) 0.004(4)
C14 0.047(5) 0.041(5) 0.043(5) 0.006(4) -0.005(4) 0.006(4)

loop_
_atom_type_symbol
_atom_type_description
_atom_type_scat_dispersion_real
_atom_type_scat_dispersion_imag
_atom_type_scat_source
C C 0.0033 0.0016 'International Tables Vol C Tables 4.2.6.8 and 6.1.1.4'
H H 0.0000 0.0000 'International Tables Vol C Tables 4.2.6.8 and 6.1.1.4'
O O 0.0106 0.0060 'International Tables Vol C Tables 4.2.6.8 and 6.1.1.4'
Ru Ru -1.2594 0.8363 'International Tables Vol C Tables 4.2.6.8 and 6.1.1.4'

loop_
_geom_angle_atom_site_label_1
_geom_angle_atom_site_label_2
_geom_angle_atom_site_label_3
_geom_angle
C7 Ru1 C6 88.0(4)
C7 Ru1 O1 92.1(3)
C6 Ru1 O1 179.3(3)
C7 Ru1 O6 175.9(3)
C6 Ru1 O6 95.8(3)
O1 Ru1 O6 84.1(2)
C7 Ru1 O1W 99.4(3)
C6 Ru1 O1W 95.9(3)
O1 Ru1 O1W 84.75(19)
O6 Ru1 O1W 81.97(19)
C7 Ru1 Ru2 93.4(3)
C6 Ru1 Ru2 95.6(3)
O1 Ru1 Ru2 83.73(13)
O6 Ru1 Ru2 84.51(13)
O1W Ru1 Ru2 163.05(14)
C13 Ru2 C14 87.5(4)
C13 Ru2 O7 91.5(4)
C14 Ru2 O7 179.0(3)
C13 Ru2 O2 174.7(4)
C14 Ru2 O2 97.8(3)
O7 Ru2 O2 83.24(19)
C13 Ru2 O2W 99.0(3)
C14 Ru2 O2W 96.8(3)
O7 Ru2 O2W 83.49(19)
O2 Ru2 O2W 80.37(19)
C13 Ru2 Ru1 94.7(3)
C14 Ru2 Ru1 96.3(3)
O7 Ru2 Ru1 83.63(13)
O2 Ru2 Ru1 84.77(13)
O2W Ru2 Ru1 161.35(15)
Ru1 O1W H1W1 119.0
Ru1 O1W H1W2 107.4
H1W1 O1W H1W2 107.5
C1 O1 Ru1 121.7(5)
C1 O2 Ru2 120.7(4)
Ru2 O2W H2W1 108.4
Ru2 O2W H2W2 115.3
H2W1 O2W H2W2 108.4
C5 O3 C2 106.4(7)
H3W1 O3W H3W2 109.5
C8 O6 Ru1 119.8(4)
C8 O7 Ru2 123.0(5)
C12 O8 C9 106.9(6)
O1 C1 O2 125.8(7)
O1 C1 C2 117.6(6)
O2 C1 C2 116.5(6)
C3 C2 O3 110.0(7)
C3 C2 C1 134.2(7)
O3 C2 C1 115.9(6)
C2 C3 C4 106.7(8)
C2 C3 H3 126.7
C4 C3 H3 126.7
C5 C4 C3 106.3(8)
C5 C4 H4 126.9
C3 C4 H4 126.9
C4 C5 O3 110.7(9)
C4 C5 H5 124.6
O3 C5 H5 124.6
O4 C6 Ru1 176.0(8)
O5 C7 Ru1 179.0(8)
O7 C8 O6 125.2(7)
O7 C8 C9 118.6(6)
O6 C8 C9 116.2(6)
C10 C9 O8 109.8(6)
C10 C9 C8 133.9(7)
O8 C9 C8 116.3(6)
C9 C10 C11 107.7(7)
C9 C10 H10 126.2
C11 C10 H10 126.2
C12 C11 C10 104.7(7)
C12 C11 H11 127.7
C10 C11 H11 127.7
O8 C12 C11 110.9(7)
O8 C12 H12 124.6
C11 C12 H12 124.6
O9 C13 Ru2 178.0(9)
O10 C14 Ru2 175.8(9)

loop_
_geom_bond_atom_site_label_1
_geom_bond_atom_site_label_2
_geom_bond_distance
Ru1 C7 1.826(8)
Ru1 C6 1.831(8)
Ru1 O1 2.126(5)
Ru1 O6 2.141(5)
Ru1 O1W 2.277(5)
Ru1 Ru2 2.6284(8)
Ru2 C13 1.808(10)
Ru2 C14 1.844(9)
Ru2 O7 2.117(5)
Ru2 O2 2.123(5)
Ru2 O2W 2.234(5)
O1W H1W1 0.8499
O1W H1W2 0.8500
O1 C1 1.258(9)
O2 C1 1.270(8)
O2W H2W1 0.8500
O2W H2W2 0.8500
O3 C5 1.355(10)
O3 C2 1.361(9)
O3W H3W1 0.8499
O3W H3W2 0.8500
O4 C6 1.136(10)
O5 C7 1.135(9)
O6 C8 1.273(8)
O7 C8 1.254(8)
O8 C12 1.356(9)
O8 C9 1.363(9)
O9 C13 1.157(11)
O10 C14 1.149(10)
C1 C2 1.481(10)
C2 C3 1.347(11)
C3 C4 1.413(13)
C3 H3 0.9300
C4 C5 1.340(14)
C4 H4 0.9300
C5 H5 0.9300
C8 C9 1.456(10)
C9 C10 1.339(9)
C10 C11 1.432(11)
C10 H10 0.9300
C11 C12 1.362(12)
C11 H11 0.9300
C12 H12 0.9300
